data_7228187
loop_
_publ_author_name
'Krawczyk, Monika K.'
'Bikas, Rahman'
'Krawczyk, Marta S.'
'Lis, Tadeusz'

_publ_section_title
;
 On the Rhenium(I)--Silver(I) Cyanide Porous Macrocyclic Clusters
;
_journal_name_full CrystEngComm
_journal_paper_doi 10.1039/C7CE00646B
_journal_year 2017
_chemical_formula_moiety 'C116 H90 Ag2 N4 O4 P6 Re2'
_chemical_formula_sum 'C116 H90 Ag2 N4 O4 P6 Re2'
_chemical_formula_weight 2377.87
_space_group_crystal_system triclinic
_space_group_IT_number 2
_space_group_name_Hall '-P 1'
_space_group_name_H-M_alt 'P -1'
_symmetry_space_group_name_Hall '-P 1'
_symmetry_space_group_name_H-M 'P -1'
_atom_sites_solution_hydrogens geom
_audit_creation_method SHELXL-2014/7
_audit_update_record
;
2017-02-06 deposited with the CCDC.
2017-05-03 downloaded from the CCDC.
;
_cell_angle_alpha 93.85(3)
_cell_angle_beta 107.03(3)
_cell_angle_gamma 110.46(3)
_cell_formula_units_Z 1
_cell_length_a 12.864(4)
_cell_length_b 14.241(4)
_cell_length_c 15.442(5)
_cell_measurement_reflns_used 6402
_cell_measurement_temperature 100(2)
_cell_measurement_theta_max 30.72
_cell_measurement_theta_min 2.69
_cell_volume 2488.5(16)
_computing_cell_refinement 'CrysAlisPro, Agilent Technologies,Version 1.171.36.21'
_computing_data_collection 'CrysAlisPro, Agilent Technologies,Version 1.171.36.21'
_computing_data_reduction 'CrysAlisPro, Agilent Technologies,Version 1.171.36.21'
_computing_structure_refinement 'SHELXL-2014/7 (Sheldrick, 2014)'
_computing_structure_solution 'shelxs-97 (Sheldrick, 2014)'
_diffrn_ambient_temperature 100(2)
_diffrn_measured_fraction_theta_full 0.999
_diffrn_measured_fraction_theta_max 0.893
_diffrn_measurement_device_type 'Xcalibur with CCD Ruby detector'
_diffrn_measurement_method '\w scans'
_diffrn_radiation_type MoK\a
_diffrn_radiation_wavelength 0.71073
_diffrn_reflns_av_R_equivalents 0.0460
_diffrn_reflns_av_unetI/netI 0.0980
_diffrn_reflns_Laue_measured_fraction_full 0.999
_diffrn_reflns_Laue_measured_fraction_max 0.893
_diffrn_reflns_limit_h_max 18
_diffrn_reflns_limit_h_min -17
_diffrn_reflns_limit_k_max 18
_diffrn_reflns_limit_k_min -19
_diffrn_reflns_limit_l_max 11
_diffrn_reflns_limit_l_min -22
_diffrn_reflns_number 25067
_diffrn_reflns_point_group_measured_fraction_full 0.999
_diffrn_reflns_point_group_measured_fraction_max 0.893
_diffrn_reflns_theta_full 25.500
_diffrn_reflns_theta_max 30.787
_diffrn_reflns_theta_min 2.691
_diffrn_source 'fine-focus sealed tube'
_exptl_absorpt_coefficient_mu 2.96
_exptl_absorpt_correction_T_max 0.863
_exptl_absorpt_correction_T_min 0.709
_exptl_absorpt_correction_type analytical
_exptl_absorpt_process_details
;
CrysAlisPro, Agilent Technologies,
Version 1.171.36.21 
;
_exptl_crystal_colour colourless
_exptl_crystal_density_diffrn 1.587
_exptl_crystal_description plate
_exptl_crystal_F_000 1180
_exptl_crystal_size_max 0.200
_exptl_crystal_size_mid 0.090
_exptl_crystal_size_min 0.070
_refine_diff_density_max 1.40
_refine_diff_density_min -0.95
_refine_diff_density_rms 0.175
_refine_ls_extinction_method none
_refine_ls_goodness_of_fit_ref 1.018
_refine_ls_hydrogen_treatment constr
_refine_ls_matrix_type full
_refine_ls_number_parameters 604
_refine_ls_number_reflns 13932
_refine_ls_number_restraints 0
_refine_ls_restrained_S_all 1.018
_refine_ls_R_factor_all 0.0838
_refine_ls_R_factor_gt 0.0531
_refine_ls_shift/su_max 0.001
_refine_ls_shift/su_mean 0.000
_refine_ls_structure_factor_coef Fsqd
_refine_ls_weighting_details 'w=1/[\s^2^(Fo^2^)+(0.0183P)^2^] where P=(Fo^2^+2Fc^2^)/3'
_refine_ls_weighting_scheme calc
_refine_ls_wR_factor_gt 0.0706
_refine_ls_wR_factor_ref 0.0787
_reflns_Friedel_coverage 0.000
_reflns_number_gt 10545
_reflns_number_total 13932
_reflns_threshold_expression 'I > 2\s(I)'
_cod_data_source_file c7ce00646b2.cif
_cod_data_source_block mora1ba
_cod_original_cell_volume 2488.5(14)
_cod_database_code 7228187
_shelx_shelxl_version_number 2014/7
_shelx_space_group_comment
;
The symmetry employed for this shelxl refinement is uniquely defined
by the following loop, which should always be used as a source of
symmetry information in preference to the above space-group names.
They are only intended as comments.
;
_shelx_estimated_absorpt_t_min 0.589
_shelx_estimated_absorpt_t_max 0.819

loop_
_space_group_symop_operation_xyz
'x, y, z'
'-x, -y, -z'

loop_
_atom_site_label
_atom_site_type_symbol
_atom_site_fract_x
_atom_site_fract_y
_atom_site_fract_z
_atom_site_U_iso_or_equiv
_atom_site_adp_type
_atom_site_occupancy
_atom_site_site_symmetry_order
_atom_site_calc_flag
_atom_site_refinement_flags_posn
_atom_site_refinement_flags_adp
Re Re 0.33138(2) 0.29617(2) 0.24809(2) 0.01386(5) Uani 1 1 d . .
Ag Ag 0.44071(3) 0.69134(2) 0.39566(2) 0.01773(8) Uani 1 1 d . .
P1 P 0.52038(10) 0.35301(8) 0.22560(8) 0.0151(2) Uani 1 1 d . .
C1A C 0.5410(4) 0.2762(3) 0.1364(3) 0.0142(9) Uani 1 1 d . .
C2A C 0.4459(4) 0.2082(3) 0.0638(3) 0.0183(10) Uani 1 1 d . .
H2A H 0.3682 0.1997 0.0608 0.022 Uiso 1 1 calc R U
C3A C 0.4617(4) 0.1523(3) -0.0045(3) 0.0247(11) Uani 1 1 d . .
H3A H 0.3953 0.1055 -0.0535 0.030 Uiso 1 1 calc R U
C4A C 0.5747(4) 0.1650(3) -0.0011(3) 0.0248(11) Uani 1 1 d . .
H4A H 0.5862 0.1270 -0.0479 0.030 Uiso 1 1 calc R U
C5A C 0.6706(4) 0.2330(4) 0.0707(3) 0.0269(12) Uani 1 1 d . .
H5A H 0.7480 0.2413 0.0734 0.032 Uiso 1 1 calc R U
C6A C 0.6549(4) 0.2889(3) 0.1383(3) 0.0216(10) Uani 1 1 d . .
H6A H 0.7215 0.3365 0.1866 0.026 Uiso 1 1 calc R U
C1B C 0.6371(4) 0.3589(3) 0.3304(3) 0.0169(10) Uani 1 1 d . .
C2B C 0.6595(4) 0.2714(3) 0.3457(3) 0.0219(11) Uani 1 1 d . .
H2B H 0.6217 0.2125 0.2983 0.026 Uiso 1 1 calc R U
C3B C 0.7358(4) 0.2693(4) 0.4289(4) 0.0302(13) Uani 1 1 d . .
H3B H 0.7507 0.2093 0.4383 0.036 Uiso 1 1 calc R U
C4B C 0.7905(4) 0.3545(4) 0.4986(4) 0.0337(13) Uani 1 1 d . .
H4B H 0.8440 0.3535 0.5556 0.040 Uiso 1 1 calc R U
C5B C 0.7670(4) 0.4418(3) 0.4849(3) 0.0328(13) Uani 1 1 d . .
H5B H 0.8035 0.5004 0.5328 0.039 Uiso 1 1 calc R U
C6B C 0.6901(4) 0.4422(3) 0.4011(3) 0.0251(11) Uani 1 1 d . .
H6B H 0.6734 0.5015 0.3921 0.030 Uiso 1 1 calc R U
C1C C 0.5762(4) 0.4792(3) 0.1940(3) 0.0178(10) Uani 1 1 d . .
C2C C 0.4973(4) 0.5153(3) 0.1396(4) 0.0267(12) Uani 1 1 d . .
H2C H 0.4149 0.4787 0.1247 0.032 Uiso 1 1 calc R U
C3C C 0.5381(4) 0.6048(4) 0.1067(4) 0.0303(13) Uani 1 1 d . .
H3C H 0.4835 0.6294 0.0700 0.036 Uiso 1 1 calc R U
C4C C 0.6573(4) 0.6581(4) 0.1272(4) 0.0302(13) Uani 1 1 d . .
H4C H 0.6849 0.7186 0.1038 0.036 Uiso 1 1 calc R U
C5C C 0.7358(4) 0.6232(3) 0.1815(4) 0.0344(14) Uani 1 1 d . .
H5C H 0.8181 0.6605 0.1965 0.041 Uiso 1 1 calc R U
C6C C 0.6963(4) 0.5342(3) 0.2148(4) 0.0278(12) Uani 1 1 d . .
H6C H 0.7516 0.5106 0.2520 0.033 Uiso 1 1 calc R U
P2 P 0.15117(10) 0.25332(8) 0.28373(9) 0.0167(3) Uani 1 1 d . .
C1D C 0.1537(4) 0.2298(3) 0.3995(3) 0.0193(10) Uani 1 1 d . .
C2D C 0.0642(4) 0.1502(3) 0.4154(4) 0.0258(11) Uani 1 1 d . .
H2D H 0.0010 0.1025 0.3650 0.031 Uiso 1 1 calc R U
C3D C 0.0683(5) 0.1412(4) 0.5057(4) 0.0342(14) Uani 1 1 d . .
H3D H 0.0071 0.0876 0.5163 0.041 Uiso 1 1 calc R U
C4D C 0.1596(5) 0.2087(3) 0.5793(4) 0.0283(12) Uani 1 1 d . .
H4D H 0.1620 0.2011 0.6404 0.034 Uiso 1 1 calc R U
C5D C 0.2482(4) 0.2876(4) 0.5647(4) 0.0271(12) Uani 1 1 d . .
H5D H 0.3116 0.3343 0.6158 0.032 Uiso 1 1 calc R U
C6D C 0.2449(4) 0.2989(3) 0.4761(3) 0.0181(10) Uani 1 1 d . .
H6D H 0.3054 0.3544 0.4667 0.022 Uiso 1 1 calc R U
C1E C 0.0804(4) 0.3468(3) 0.2749(3) 0.0191(10) Uani 1 1 d . .
C2E C 0.1155(4) 0.4295(3) 0.2310(3) 0.0206(10) Uani 1 1 d . .
H2E H 0.1725 0.4353 0.2019 0.025 Uiso 1 1 calc R U
C3E C 0.0670(4) 0.5031(3) 0.2299(3) 0.0227(11) Uani 1 1 d . .
H3E H 0.0900 0.5582 0.1990 0.027 Uiso 1 1 calc R U
C4E C -0.0139(4) 0.4965(3) 0.2733(3) 0.0242(11) Uani 1 1 d . .
H4E H -0.0448 0.5480 0.2737 0.029 Uiso 1 1 calc R U
C5E C -0.0504(4) 0.4148(3) 0.3165(3) 0.0254(11) Uani 1 1 d . .
H5E H -0.1075 0.4096 0.3454 0.030 Uiso 1 1 calc R U
C6E C -0.0033(4) 0.3407(3) 0.3174(3) 0.0232(11) Uani 1 1 d . .
H6E H -0.0282 0.2851 0.3473 0.028 Uiso 1 1 calc R U
C1F C 0.0357(4) 0.1384(3) 0.2052(3) 0.0229(11) Uani 1 1 d . .
C2F C -0.0495(4) 0.1428(4) 0.1297(3) 0.0264(12) Uani 1 1 d . .
H2F H -0.0573 0.2061 0.1231 0.032 Uiso 1 1 calc R U
C3F C -0.1256(4) 0.0557(4) 0.0615(4) 0.0398(15) Uani 1 1 d . .
H3F H -0.1827 0.0605 0.0085 0.048 Uiso 1 1 calc R U
C4F C -0.1165(5) -0.0365(4) 0.0725(4) 0.0438(16) Uani 1 1 d . .
H4F H -0.1683 -0.0959 0.0272 0.053 Uiso 1 1 calc R U
C5F C -0.0329(4) -0.0431(4) 0.1486(4) 0.0361(14) Uani 1 1 d . .
H5F H -0.0274 -0.1072 0.1555 0.043 Uiso 1 1 calc R U
C6F C 0.0436(4) 0.0432(3) 0.2157(4) 0.0304(12) Uani 1 1 d . .
H6F H 0.1008 0.0380 0.2683 0.037 Uiso 1 1 calc R U
P3 P 0.38876(10) 0.80184(8) 0.29941(8) 0.0163(3) Uani 1 1 d . .
C1G C 0.3202(4) 0.8741(3) 0.3474(3) 0.0176(10) Uani 1 1 d . .
C2G C 0.3807(4) 0.9748(3) 0.3923(3) 0.0252(11) Uani 1 1 d . .
H2G H 0.4583 1.0113 0.3926 0.030 Uiso 1 1 calc R U
C3G C 0.3280(5) 1.0229(4) 0.4373(4) 0.0337(13) Uani 1 1 d . .
H3G H 0.3701 1.0920 0.4682 0.040 Uiso 1 1 calc R U
C4G C 0.2161(5) 0.9711(4) 0.4371(4) 0.0346(13) Uani 1 1 d . .
H4G H 0.1808 1.0043 0.4679 0.042 Uiso 1 1 calc R U
C5G C 0.1541(5) 0.8705(4) 0.3921(4) 0.0328(13) Uani 1 1 d . .
H5G H 0.0760 0.8348 0.3913 0.039 Uiso 1 1 calc R U
C6G C 0.2067(4) 0.8224(3) 0.3484(3) 0.0257(11) Uani 1 1 d . .
H6G H 0.1647 0.7529 0.3185 0.031 Uiso 1 1 calc R U
C1H C 0.5109(4) 0.8962(3) 0.2766(3) 0.0169(10) Uani 1 1 d . .
C2H C 0.4953(4) 0.9680(3) 0.2235(3) 0.0205(10) Uani 1 1 d . .
H2H H 0.4198 0.9712 0.2008 0.025 Uiso 1 1 calc R U
C3H C 0.5890(4) 1.0351(3) 0.2032(3) 0.0245(11) Uani 1 1 d . .
H3H H 0.5773 1.0838 0.1664 0.029 Uiso 1 1 calc R U
C4H C 0.6997(4) 1.0313(3) 0.2365(4) 0.0306(12) Uani 1 1 d . .
H4H H 0.7639 1.0775 0.2227 0.037 Uiso 1 1 calc R U
C5H C 0.7162(5) 0.9607(4) 0.2895(4) 0.0365(14) Uani 1 1 d . .
H5H H 0.7920 0.9582 0.3126 0.044 Uiso 1 1 calc R U
C6H C 0.6216(4) 0.8927(3) 0.3094(4) 0.0283(12) Uani 1 1 d . .
H6H H 0.6333 0.8436 0.3457 0.034 Uiso 1 1 calc R U
C1I C 0.2812(4) 0.7364(3) 0.1851(3) 0.0174(10) Uani 1 1 d . .
C2I C 0.2878(4) 0.6482(3) 0.1462(3) 0.0225(11) Uani 1 1 d . .
H2I H 0.3482 0.6266 0.1780 0.027 Uiso 1 1 calc R U
C3I C 0.2068(5) 0.5921(4) 0.0619(4) 0.0346(13) Uani 1 1 d . .
H3I H 0.2131 0.5334 0.0347 0.042 Uiso 1 1 calc R U
C4I C 0.1166(5) 0.6212(4) 0.0169(4) 0.0372(14) Uani 1 1 d . .
H4I H 0.0596 0.5814 -0.0403 0.045 Uiso 1 1 calc R U
C5I C 0.1089(4) 0.7081(4) 0.0551(4) 0.0347(14) Uani 1 1 d . .
H5I H 0.0462 0.7275 0.0242 0.042 Uiso 1 1 calc R U
C6I C 0.1923(4) 0.7670(4) 0.1381(3) 0.0243(11) Uani 1 1 d . .
H6I H 0.1888 0.8282 0.1628 0.029 Uiso 1 1 calc R U
C10 C 0.3847(4) 0.4514(3) 0.3097(3) 0.0162(10) Uani 1 1 d . .
N1 N 0.4173(3) 0.5342(3) 0.3468(3) 0.0242(10) Uani 1 1 d . .
C20 C 0.4199(4) 0.2819(3) 0.3817(3) 0.0172(10) Uani 1 1 d . .
N2 N 0.4700(3) 0.2770(3) 0.4555(3) 0.0218(9) Uani 1 1 d . .
C2 C 0.2984(4) 0.1548(3) 0.2057(3) 0.0182(10) Uani 1 1 d . .
O2 O 0.2814(3) 0.0698(2) 0.1806(2) 0.0265(8) Uani 1 1 d . .
C1 C 0.2472(4) 0.3070(3) 0.1253(3) 0.0193(10) Uani 1 1 d . .
O1 O 0.1929(3) 0.3088(2) 0.0509(2) 0.0283(8) Uani 1 1 d . .

loop_
_atom_site_aniso_label
_atom_site_aniso_U_11
_atom_site_aniso_U_22
_atom_site_aniso_U_33
_atom_site_aniso_U_23
_atom_site_aniso_U_13
_atom_site_aniso_U_12
Re 0.01262(8) 0.01211(8) 0.01466(9) 0.00000(7) 0.00248(7) 0.00446(6)
Ag 0.01923(18) 0.01474(16) 0.01878(19) 0.00442(15) 0.00442(16) 0.00747(14)
P1 0.0138(5) 0.0134(5) 0.0155(6) 0.0008(5) 0.0027(5) 0.0043(4)
C1A 0.015(2) 0.015(2) 0.011(2) 0.0051(18) 0.0047(19) 0.0039(17)
C2A 0.023(2) 0.018(2) 0.016(2) 0.0013(19) 0.005(2) 0.0105(19)
C3A 0.030(3) 0.028(3) 0.014(2) -0.001(2) 0.005(2) 0.011(2)
C4A 0.042(3) 0.024(2) 0.015(2) 0.002(2) 0.015(2) 0.017(2)
C5A 0.026(3) 0.032(3) 0.030(3) 0.012(2) 0.017(2) 0.013(2)
C6A 0.018(2) 0.022(2) 0.021(3) 0.002(2) 0.008(2) 0.0016(19)
C1B 0.012(2) 0.020(2) 0.015(2) 0.006(2) 0.0013(19) 0.0050(18)
C2B 0.024(2) 0.019(2) 0.020(3) 0.002(2) 0.002(2) 0.0089(19)
C3B 0.035(3) 0.025(3) 0.029(3) 0.008(2) 0.001(3) 0.016(2)
C4B 0.030(3) 0.034(3) 0.027(3) 0.006(3) -0.003(3) 0.011(2)
C5B 0.034(3) 0.022(2) 0.021(3) -0.010(2) -0.011(2) 0.005(2)
C6B 0.027(3) 0.017(2) 0.020(3) -0.002(2) -0.003(2) 0.006(2)
C1C 0.019(2) 0.012(2) 0.020(2) -0.0008(19) 0.006(2) 0.0043(17)
C2C 0.021(2) 0.020(2) 0.037(3) 0.011(2) 0.008(2) 0.007(2)
C3C 0.030(3) 0.029(3) 0.035(3) 0.015(2) 0.011(3) 0.014(2)
C4C 0.033(3) 0.024(3) 0.037(3) 0.015(2) 0.016(3) 0.010(2)
C5C 0.020(3) 0.024(3) 0.051(4) 0.013(3) 0.010(3) 0.001(2)
C6C 0.019(2) 0.025(2) 0.038(3) 0.015(2) 0.005(2) 0.009(2)
P2 0.0143(6) 0.0143(5) 0.0194(6) 0.0003(5) 0.0042(5) 0.0045(4)
C1D 0.021(2) 0.020(2) 0.025(3) 0.006(2) 0.012(2) 0.0123(19)
C2D 0.027(3) 0.018(2) 0.040(3) 0.007(2) 0.020(3) 0.010(2)
C3D 0.047(3) 0.020(3) 0.056(4) 0.016(3) 0.038(3) 0.017(2)
C4D 0.049(3) 0.025(3) 0.031(3) 0.013(2) 0.028(3) 0.024(3)
C5D 0.035(3) 0.027(3) 0.028(3) 0.006(2) 0.013(3) 0.020(2)
C6D 0.024(2) 0.013(2) 0.024(3) 0.006(2) 0.012(2) 0.0114(18)
C1E 0.015(2) 0.018(2) 0.018(2) -0.002(2) 0.001(2) 0.0049(18)
C2E 0.017(2) 0.023(2) 0.021(3) 0.000(2) 0.003(2) 0.0097(19)
C3E 0.022(2) 0.021(2) 0.023(3) 0.003(2) 0.005(2) 0.009(2)
C4E 0.019(2) 0.024(2) 0.028(3) -0.001(2) 0.002(2) 0.012(2)
C5E 0.016(2) 0.033(3) 0.027(3) 0.001(2) 0.006(2) 0.011(2)
C6E 0.019(2) 0.023(2) 0.028(3) 0.006(2) 0.010(2) 0.008(2)
C1F 0.019(2) 0.022(2) 0.024(3) -0.001(2) 0.007(2) 0.0063(19)
C2F 0.016(2) 0.032(3) 0.026(3) 0.002(2) 0.005(2) 0.005(2)
C3F 0.021(3) 0.037(3) 0.042(4) -0.007(3) -0.001(3) 0.001(2)
C4F 0.023(3) 0.034(3) 0.053(4) -0.017(3) 0.008(3) -0.006(2)
C5F 0.027(3) 0.021(3) 0.049(4) -0.007(3) 0.012(3) -0.001(2)
C6F 0.025(3) 0.022(2) 0.036(3) -0.004(2) 0.007(3) 0.004(2)
P3 0.0185(6) 0.0150(5) 0.0157(6) 0.0030(5) 0.0047(5) 0.0078(5)
C1G 0.026(2) 0.018(2) 0.013(2) 0.0072(19) 0.006(2) 0.0142(19)
C2G 0.029(3) 0.021(2) 0.027(3) 0.005(2) 0.012(2) 0.009(2)
C3G 0.051(4) 0.017(2) 0.038(3) 0.003(2) 0.019(3) 0.016(2)
C4G 0.042(3) 0.038(3) 0.035(3) 0.004(3) 0.016(3) 0.027(3)
C5G 0.030(3) 0.036(3) 0.043(4) 0.011(3) 0.022(3) 0.017(2)
C6G 0.031(3) 0.022(2) 0.027(3) 0.003(2) 0.014(2) 0.011(2)
C1H 0.020(2) 0.014(2) 0.017(2) 0.0009(19) 0.008(2) 0.0060(18)
C2H 0.028(3) 0.019(2) 0.016(2) 0.001(2) 0.008(2) 0.011(2)
C3H 0.037(3) 0.015(2) 0.019(3) 0.003(2) 0.009(2) 0.007(2)
C4H 0.031(3) 0.020(2) 0.034(3) 0.005(2) 0.016(3) -0.002(2)
C5H 0.027(3) 0.030(3) 0.048(4) 0.009(3) 0.011(3) 0.008(2)
C6H 0.022(3) 0.024(2) 0.037(3) 0.008(2) 0.007(2) 0.009(2)
C1I 0.017(2) 0.019(2) 0.015(2) 0.0049(19) 0.006(2) 0.0051(18)
C2I 0.023(2) 0.020(2) 0.017(2) -0.001(2) 0.004(2) 0.0030(19)
C3I 0.044(3) 0.026(3) 0.026(3) -0.002(2) 0.013(3) 0.004(2)
C4I 0.030(3) 0.041(3) 0.019(3) 0.007(3) 0.002(3) -0.005(2)
C5I 0.022(3) 0.051(3) 0.025(3) 0.017(3) 0.002(2) 0.010(2)
C6I 0.022(2) 0.031(3) 0.018(3) 0.008(2) 0.005(2) 0.010(2)
C10 0.010(2) 0.018(2) 0.018(2) 0.004(2) 0.0026(19) 0.0041(17)
N1 0.025(2) 0.0164(19) 0.027(2) 0.0036(18) 0.004(2) 0.0077(17)
C20 0.013(2) 0.016(2) 0.021(3) -0.003(2) 0.008(2) 0.0017(17)
N2 0.022(2) 0.026(2) 0.015(2) 0.0021(18) 0.0034(19) 0.0094(17)
C2 0.012(2) 0.024(2) 0.017(2) 0.003(2) 0.008(2) 0.0036(18)
O2 0.032(2) 0.0161(16) 0.032(2) -0.0024(15) 0.0126(18) 0.0099(14)
C1 0.014(2) 0.015(2) 0.026(3) 0.000(2) 0.004(2) 0.0051(18)
O1 0.0259(19) 0.035(2) 0.0212(19) 0.0090(16) 0.0019(17) 0.0128(16)

loop_
_atom_type_symbol
_atom_type_description
_atom_type_scat_dispersion_real
_atom_type_scat_dispersion_imag
_atom_type_scat_source
C C 0.0033 0.0016 'International Tables Vol C Tables 4.2.6.8 and 6.1.1.4'
H H 0.0000 0.0000 'International Tables Vol C Tables 4.2.6.8 and 6.1.1.4'
N N 0.0061 0.0033 'International Tables Vol C Tables 4.2.6.8 and 6.1.1.4'
O O 0.0106 0.0060 'International Tables Vol C Tables 4.2.6.8 and 6.1.1.4'
P P 0.1023 0.0942 'International Tables Vol C Tables 4.2.6.8 and 6.1.1.4'
Ag Ag -0.8971 1.1015 'International Tables Vol C Tables 4.2.6.8 and 6.1.1.4'
Re Re -1.0185 7.2310 'International Tables Vol C Tables 4.2.6.8 and 6.1.1.4'

loop_
_geom_angle_atom_site_label_1
_geom_angle_atom_site_label_2
_geom_angle_atom_site_label_3
_geom_angle
_geom_angle_site_symmetry_1
_geom_angle_site_symmetry_3
C2 Re C1 90.65(18) . .
C2 Re C20 88.70(18) . .
C1 Re C20 178.84(18) . .
C2 Re C10 172.75(17) . .
C1 Re C10 96.27(17) . .
C20 Re C10 84.42(16) . .
C2 Re P1 92.35(13) . .
C1 Re P1 94.01(14) . .
C20 Re P1 86.98(13) . .
C10 Re P1 85.03(12) . .
C2 Re P2 92.43(13) . .
C1 Re P2 89.14(14) . .
C20 Re P2 89.92(13) . .
C10 Re P2 89.83(12) . .
P1 Re P2 174.24(4) . .
N2 Ag N1 105.95(14) 2_666 .
N2 Ag P3 129.01(10) 2_666 .
N1 Ag P3 124.91(11) . .
C1B P1 C1A 102.9(2) . .
C1B P1 C1C 104.5(2) . .
C1A P1 C1C 99.1(2) . .
C1B P1 Re 110.84(15) . .
C1A P1 Re 118.92(14) . .
C1C P1 Re 118.49(15) . .
C2A C1A C6A 118.3(4) . .
C2A C1A P1 121.3(3) . .
C6A C1A P1 120.3(3) . .
C1A C2A C3A 121.3(4) . .
C1A C2A H2A 119.4 . .
C3A C2A H2A 119.4 . .
C2A C3A C4A 119.7(5) . .
C2A C3A H3A 120.1 . .
C4A C3A H3A 120.1 . .
C5A C4A C3A 119.6(5) . .
C5A C4A H4A 120.2 . .
C3A C4A H4A 120.2 . .
C6A C5A C4A 120.6(5) . .
C6A C5A H5A 119.7 . .
C4A C5A H5A 119.7 . .
C5A C6A C1A 120.4(4) . .
C5A C6A H6A 119.8 . .
C1A C6A H6A 119.8 . .
C6B C1B C2B 118.5(4) . .
C6B C1B P1 121.3(3) . .
C2B C1B P1 119.4(3) . .
C3B C2B C1B 120.9(4) . .
C3B C2B H2B 119.5 . .
C1B C2B H2B 119.5 . .
C2B C3B C4B 119.9(4) . .
C2B C3B H3B 120.0 . .
C4B C3B H3B 120.0 . .
C3B C4B C5B 119.8(5) . .
C3B C4B H4B 120.1 . .
C5B C4B H4B 120.1 . .
C6B C5B C4B 119.3(4) . .
C6B C5B H5B 120.4 . .
C4B C5B H5B 120.4 . .
C1B C6B C5B 121.6(4) . .
C1B C6B H6B 119.2 . .
C5B C6B H6B 119.2 . .
C2C C1C C6C 118.7(4) . .
C2C C1C P1 119.6(3) . .
C6C C1C P1 121.3(3) . .
C1C C2C C3C 120.4(4) . .
C1C C2C H2C 119.8 . .
C3C C2C H2C 119.8 . .
C4C C3C C2C 120.3(4) . .
C4C C3C H3C 119.9 . .
C2C C3C H3C 119.9 . .
C5C C4C C3C 119.6(4) . .
C5C C4C H4C 120.2 . .
C3C C4C H4C 120.2 . .
C4C C5C C6C 120.6(5) . .
C4C C5C H5C 119.7 . .
C6C C5C H5C 119.7 . .
C5C C6C C1C 120.4(4) . .
C5C C6C H6C 119.8 . .
C1C C6C H6C 119.8 . .
C1F P2 C1D 104.9(2) . .
C1F P2 C1E 103.3(2) . .
C1D P2 C1E 98.9(2) . .
C1F P2 Re 110.69(16) . .
C1D P2 Re 118.89(15) . .
C1E P2 Re 118.13(15) . .
C2D C1D C6D 118.1(5) . .
C2D C1D P2 123.1(4) . .
C6D C1D P2 118.6(3) . .
C3D C2D C1D 119.8(5) . .
C3D C2D H2D 120.1 . .
C1D C2D H2D 120.1 . .
C4D C3D C2D 120.8(5) . .
C4D C3D H3D 119.6 . .
C2D C3D H3D 119.6 . .
C3D C4D C5D 120.1(5) . .
C3D C4D H4D 120.0 . .
C5D C4D H4D 120.0 . .
C6D C5D C4D 120.0(5) . .
C6D C5D H5D 120.0 . .
C4D C5D H5D 120.0 . .
C5D C6D C1D 121.1(4) . .
C5D C6D H6D 119.4 . .
C1D C6D H6D 119.4 . .
C6E C1E C2E 118.5(4) . .
C6E C1E P2 120.8(3) . .
C2E C1E P2 120.6(4) . .
C3E C2E C1E 120.1(4) . .
C3E C2E H2E 119.9 . .
C1E C2E H2E 119.9 . .
C4E C3E C2E 120.5(4) . .
C4E C3E H3E 119.8 . .
C2E C3E H3E 119.8 . .
C3E C4E C5E 120.2(4) . .
C3E C4E H4E 119.9 . .
C5E C4E H4E 119.9 . .
C6E C5E C4E 119.8(5) . .
C6E C5E H5E 120.1 . .
C4E C5E H5E 120.1 . .
C5E C6E C1E 120.9(4) . .
C5E C6E H6E 119.5 . .
C1E C6E H6E 119.5 . .
C2F C1F C6F 118.7(4) . .
C2F C1F P2 122.0(3) . .
C6F C1F P2 118.8(4) . .
C1F C2F C3F 121.4(5) . .
C1F C2F H2F 119.3 . .
C3F C2F H2F 119.3 . .
C4F C3F C2F 119.2(5) . .
C4F C3F H3F 120.4 . .
C2F C3F H3F 120.4 . .
C3F C4F C5F 120.4(5) . .
C3F C4F H4F 119.8 . .
C5F C4F H4F 119.8 . .
C4F C5F C6F 120.6(5) . .
C4F C5F H5F 119.7 . .
C6F C5F H5F 119.7 . .
C5F C6F C1F 119.7(5) . .
C5F C6F H6F 120.2 . .
C1F C6F H6F 120.2 . .
C1G P3 C1H 105.6(2) . .
C1G P3 C1I 104.3(2) . .
C1H P3 C1I 104.6(2) . .
C1G P3 Ag 112.12(14) . .
C1H P3 Ag 115.07(14) . .
C1I P3 Ag 114.16(14) . .
C2G C1G C6G 118.7(4) . .
C2G C1G P3 122.6(4) . .
C6G C1G P3 118.2(3) . .
C1G C2G C3G 120.2(5) . .
C1G C2G H2G 119.9 . .
C3G C2G H2G 119.9 . .
C4G C3G C2G 120.4(5) . .
C4G C3G H3G 119.8 . .
C2G C3G H3G 119.8 . .
C3G C4G C5G 120.2(5) . .
C3G C4G H4G 119.9 . .
C5G C4G H4G 119.9 . .
C4G C5G C6G 119.5(5) . .
C4G C5G H5G 120.2 . .
C6G C5G H5G 120.2 . .
C5G C6G C1G 121.0(5) . .
C5G C6G H6G 119.5 . .
C1G C6G H6G 119.5 . .
C2H C1H C6H 119.0(4) . .
C2H C1H P3 122.0(3) . .
C6H C1H P3 118.9(3) . .
C1H C2H C3H 120.5(4) . .
C1H C2H H2H 119.7 . .
C3H C2H H2H 119.7 . .
C2H C3H C4H 120.1(4) . .
C2H C3H H3H 119.9 . .
C4H C3H H3H 119.9 . .
C5H C4H C3H 119.8(5) . .
C5H C4H H4H 120.1 . .
C3H C4H H4H 120.1 . .
C4H C5H C6H 120.0(5) . .
C4H C5H H5H 120.0 . .
C6H C5H H5H 120.0 . .
C1H C6H C5H 120.6(4) . .
C1H C6H H6H 119.7 . .
C5H C6H H6H 119.7 . .
C6I C1I C2I 119.3(4) . .
C6I C1I P3 124.0(4) . .
C2I C1I P3 116.7(3) . .
C3I C2I C1I 120.2(5) . .
C3I C2I H2I 119.9 . .
C1I C2I H2I 119.9 . .
C4I C3I C2I 120.1(5) . .
C4I C3I H3I 119.9 . .
C2I C3I H3I 119.9 . .
C3I C4I C5I 120.1(5) . .
C3I C4I H4I 119.9 . .
C5I C4I H4I 119.9 . .
C4I C5I C6I 120.2(5) . .
C4I C5I H5I 119.9 . .
C6I C5I H5I 119.9 . .
C5I C6I C1I 120.0(5) . .
C5I C6I H6I 120.0 . .
C1I C6I H6I 120.0 . .
N1 C10 Re 176.4(4) . .
C10 N1 Ag 166.6(4) . .
N2 C20 Re 178.0(4) . .
C20 N2 Ag 163.6(4) . 2_666
O2 C2 Re 178.3(4) . .
O1 C1 Re 176.8(4) . .

loop_
_geom_bond_atom_site_label_1
_geom_bond_atom_site_label_2
_geom_bond_distance
_geom_bond_site_symmetry_2
Re C2 1.929(5) .
Re C1 1.935(5) .
Re C20 2.107(5) .
Re C10 2.130(4) .
Re P1 2.4173(15) .
Re P2 2.4192(14) .
Ag N2 2.181(4) 2_666
Ag N1 2.200(4) .
Ag P3 2.3662(13) .
P1 C1B 1.830(4) .
P1 C1A 1.838(5) .
P1 C1C 1.846(4) .
C1A C2A 1.383(6) .
C1A C6A 1.403(6) .
C2A C3A 1.383(6) .
C2A H2A 0.9500 .
C3A C4A 1.385(6) .
C3A H3A 0.9500 .
C4A C5A 1.382(7) .
C4A H4A 0.9500 .
C5A C6A 1.374(6) .
C5A H5A 0.9500 .
C6A H6A 0.9500 .
C1B C6B 1.375(6) .
C1B C2B 1.393(5) .
C2B C3B 1.379(6) .
C2B H2B 0.9500 .
C3B C4B 1.382(7) .
C3B H3B 0.9500 .
C4B C5B 1.395(6) .
C4B H4B 0.9500 .
C5B C6B 1.382(6) .
C5B H5B 0.9500 .
C6B H6B 0.9500 .
C1C C2C 1.386(6) .
C1C C6C 1.391(6) .
C2C C3C 1.390(6) .
C2C H2C 0.9500 .
C3C C4C 1.377(7) .
C3C H3C 0.9500 .
C4C C5C 1.371(6) .
C4C H4C 0.9500 .
C5C C6C 1.385(6) .
C5C H5C 0.9500 .
C6C H6C 0.9500 .
P2 C1F 1.825(5) .
P2 C1D 1.834(5) .
P2 C1E 1.849(4) .
C1D C2D 1.400(6) .
C1D C6D 1.403(6) .
C2D C3D 1.396(7) .
C2D H2D 0.9500 .
C3D C4D 1.369(7) .
C3D H3D 0.9500 .
C4D C5D 1.379(6) .
C4D H4D 0.9500 .
C5D C6D 1.378(6) .
C5D H5D 0.9500 .
C6D H6D 0.9500 .
C1E C6E 1.397(6) .
C1E C2E 1.402(6) .
C2E C3E 1.394(6) .
C2E H2E 0.9500 .
C3E C4E 1.374(6) .
C3E H3E 0.9500 .
C4E C5E 1.388(6) .
C4E H4E 0.9500 .
C5E C6E 1.387(6) .
C5E H5E 0.9500 .
C6E H6E 0.9500 .
C1F C2F 1.370(6) .
C1F C6F 1.412(6) .
C2F C3F 1.406(7) .
C2F H2F 0.9500 .
C3F C4F 1.375(7) .
C3F H3F 0.9500 .
C4F C5F 1.376(7) .
C4F H4F 0.9500 .
C5F C6F 1.393(7) .
C5F H5F 0.9500 .
C6F H6F 0.9500 .
P3 C1G 1.818(5) .
P3 C1H 1.819(4) .
P3 C1I 1.829(5) .
C1G C2G 1.382(6) .
C1G C6G 1.391(6) .
C2G C3G 1.395(7) .
C2G H2G 0.9500 .
C3G C4G 1.368(7) .
C3G H3G 0.9500 .
C4G C5G 1.383(7) .
C4G H4G 0.9500 .
C5G C6G 1.384(6) .
C5G H5G 0.9500 .
C6G H6G 0.9500 .
C1H C2H 1.384(6) .
C1H C6H 1.385(6) .
C2H C3H 1.386(6) .
C2H H2H 0.9500 .
C3H C4H 1.388(7) .
C3H H3H 0.9500 .
C4H C5H 1.372(6) .
C4H H4H 0.9500 .
C5H C6H 1.396(7) .
C5H H5H 0.9500 .
C6H H6H 0.9500 .
C1I C6I 1.388(6) .
C1I C2I 1.397(6) .
C2I C3I 1.380(6) .
C2I H2I 0.9500 .
C3I C4I 1.379(7) .
C3I H3I 0.9500 .
C4I C5I 1.382(7) .
C4I H4I 0.9500 .
C5I C6I 1.385(7) .
C5I H5I 0.9500 .
C6I H6I 0.9500 .
C10 N1 1.147(5) .
C20 N2 1.153(5) .
N2 Ag 2.181(4) 2_666
C2 O2 1.168(5) .
C1 O1 1.164(5) .

loop_
_geom_hbond_atom_site_label_D
_geom_hbond_atom_site_label_H
_geom_hbond_atom_site_label_A
_geom_hbond_distance_DH
_geom_hbond_distance_HA
_geom_hbond_distance_DA
_geom_hbond_angle_DHA
_geom_hbond_site_symmetry_A
C2H H2H O2 0.95 2.59 3.460(5) 151.8 1_565

loop_
_geom_torsion_atom_site_label_1
_geom_torsion_atom_site_label_2
_geom_torsion_atom_site_label_3
_geom_torsion_atom_site_label_4
_geom_torsion
C1B P1 C1A C2A 144.2(3)
C1C P1 C1A C2A -108.6(4)
C1B P1 C1A C6A -38.8(4)
C1C P1 C1A C6A 68.5(4)
C6A C1A C2A C3A 1.3(6)
P1 C1A C2A C3A 178.4(3)
C1A C2A C3A C4A -0.6(7)
C2A C3A C4A C5A 0.2(7)
C3A C4A C5A C6A -0.6(7)
C4A C5A C6A C1A 1.3(7)
C2A C1A C6A C5A -1.6(6)
P1 C1A C6A C5A -178.7(3)
C1A P1 C1B C6B 148.7(4)
C1C P1 C1B C6B 45.6(5)
C1A P1 C1B C2B -41.9(4)
C1C P1 C1B C2B -145.1(4)
C6B C1B C2B C3B -1.9(7)
P1 C1B C2B C3B -171.6(4)
C1B C2B C3B C4B 0.4(8)
C2B C3B C4B C5B 0.9(8)
C3B C4B C5B C6B -0.8(8)
C2B C1B C6B C5B 2.0(8)
P1 C1B C6B C5B 171.5(4)
C4B C5B C6B C1B -0.7(8)
C1B P1 C1C C2C -157.0(4)
C1A P1 C1C C2C 97.0(4)
C1B P1 C1C C6C 30.3(5)
C1A P1 C1C C6C -75.7(5)
C6C C1C C2C C3C -0.1(8)
P1 C1C C2C C3C -172.9(4)
C1C C2C C3C C4C 0.6(8)
C2C C3C C4C C5C -1.1(9)
C3C C4C C5C C6C 1.0(9)
C4C C5C C6C C1C -0.5(9)
C2C C1C C6C C5C 0.0(8)
P1 C1C C6C C5C 172.7(4)
C1F P2 C1D C2D -13.4(4)
C1E P2 C1D C2D 93.1(4)
C1F P2 C1D C6D 171.3(3)
C1E P2 C1D C6D -82.2(4)
C6D C1D C2D C3D -0.4(6)
P2 C1D C2D C3D -175.7(3)
C1D C2D C3D C4D -0.7(7)
C2D C3D C4D C5D 0.9(7)
C3D C4D C5D C6D 0.1(7)
C4D C5D C6D C1D -1.4(7)
C2D C1D C6D C5D 1.5(6)
P2 C1D C6D C5D 177.0(3)
C1F P2 C1E C6E 74.9(4)
C1D P2 C1E C6E -32.8(4)
C1F P2 C1E C2E -109.6(4)
C1D P2 C1E C2E 142.6(4)
C6E C1E C2E C3E -0.3(7)
P2 C1E C2E C3E -175.9(3)
C1E C2E C3E C4E 1.3(7)
C2E C3E C4E C5E -1.7(7)
C3E C4E C5E C6E 1.3(7)
C4E C5E C6E C1E -0.3(7)
C2E C1E C6E C5E -0.2(7)
P2 C1E C6E C5E 175.4(4)
C1D P2 C1F C2F 132.0(4)
C1E P2 C1F C2F 28.9(5)
C1D P2 C1F C6F -56.6(4)
C1E P2 C1F C6F -159.8(4)
C6F C1F C2F C3F -2.2(8)
P2 C1F C2F C3F 169.2(4)
C1F C2F C3F C4F 1.9(8)
C2F C3F C4F C5F -0.8(9)
C3F C4F C5F C6F 0.0(9)
C4F C5F C6F C1F -0.3(8)
C2F C1F C6F C5F 1.4(8)
P2 C1F C6F C5F -170.3(4)
C1H P3 C1G C2G -24.9(4)
C1I P3 C1G C2G -134.9(4)
C1H P3 C1G C6G 162.8(4)
C1I P3 C1G C6G 52.9(4)
C6G C1G C2G C3G -0.2(7)
P3 C1G C2G C3G -172.4(4)
C1G C2G C3G C4G -0.2(7)
C2G C3G C4G C5G -0.1(8)
C3G C4G C5G C6G 0.8(8)
C4G C5G C6G C1G -1.2(7)
C2G C1G C6G C5G 0.9(7)
P3 C1G C6G C5G 173.5(4)
C1G P3 C1H C2H -54.1(4)
C1I P3 C1H C2H 55.6(4)
C1G P3 C1H C6H 129.3(4)
C1I P3 C1H C6H -120.9(4)
C6H C1H C2H C3H 0.2(7)
P3 C1H C2H C3H -176.4(4)
C1H C2H C3H C4H -0.4(7)
C2H C3H C4H C5H 0.1(8)
C3H C4H C5H C6H 0.3(8)
C2H C1H C6H C5H 0.2(8)
P3 C1H C6H C5H 176.9(4)
C4H C5H C6H C1H -0.5(8)
C1G P3 C1I C6I 20.4(4)
C1H P3 C1I C6I -90.3(4)
C1G P3 C1I C2I -156.8(4)
C1H P3 C1I C2I 92.5(4)
C6I C1I C2I C3I 0.0(7)
P3 C1I C2I C3I 177.4(4)
C1I C2I C3I C4I -2.1(8)
C2I C3I C4I C5I 1.8(8)
C3I C4I C5I C6I 0.6(8)
C4I C5I C6I C1I -2.7(8)
C2I C1I C6I C5I 2.3(7)
P3 C1I C6I C5I -174.8(4)
